data_7107932
loop_
_publ_author_name
'Kazuhiro Hata'
'Yasutomo Segawa'
'Kenichiro Itami'

_publ_section_title
;
 1,3,5-Triaryl 2-pyridylidene: base-promoted generation and complexation
;
_journal_name_full Chem.Commun.
_journal_page_first 6642
_journal_paper_doi 10.1039/c2cc33184e
_journal_volume 48
_journal_year 2012
_chemical_formula_sum 'C37 H39 Au Cl N'
_chemical_formula_weight 730.11
_chemical_name_systematic
;
?
;
_space_group_IT_number 14
_symmetry_cell_setting monoclinic
_symmetry_space_group_name_Hall '-P 2yn'
_symmetry_space_group_name_H-M 'P 1 21/n 1'
_atom_sites_solution_hydrogens geom
_atom_sites_solution_primary direct
_atom_sites_solution_secondary difmap
_audit_creation_method SHELXL-97
_cell_angle_alpha 90.00
_cell_angle_beta 111.758(3)
_cell_angle_gamma 90.00
_cell_formula_units_Z 4
_cell_length_a 13.666(3)
_cell_length_b 16.763(3)
_cell_length_c 15.097(3)
_cell_measurement_reflns_used 8250
_cell_measurement_temperature 123.1500
_cell_measurement_theta_max 27.7257
_cell_measurement_theta_min 3.0061
_cell_volume 3212.1(11)
_computing_cell_refinement 'RIGAKU CrystalClear'
_computing_data_collection 'RIGAKU CrystalClear'
_computing_data_reduction 'RIGAKU CrystalClear'
_computing_molecular_graphics ORTEP-III
_computing_structure_refinement 'SHELXL-97 (Sheldrick, 1997)'
_computing_structure_solution SIR-97
_diffrn_ambient_temperature 123(2)
_diffrn_measured_fraction_theta_full 0.997
_diffrn_measured_fraction_theta_max 0.997
_diffrn_measurement_device_type
;
Saturn70 CCD (4x4 bin mode) with MicroMax-007
;
_diffrn_radiation_monochromator graphite
_diffrn_radiation_source 'fine-focus sealed tube'
_diffrn_radiation_type MoK\a
_diffrn_radiation_wavelength 0.71070
_diffrn_reflns_av_R_equivalents 0.0370
_diffrn_reflns_av_sigmaI/netI 0.0333
_diffrn_reflns_limit_h_max 16
_diffrn_reflns_limit_h_min -16
_diffrn_reflns_limit_k_max 19
_diffrn_reflns_limit_k_min -19
_diffrn_reflns_limit_l_max 17
_diffrn_reflns_limit_l_min -17
_diffrn_reflns_number 20932
_diffrn_reflns_theta_full 25.00
_diffrn_reflns_theta_max 25.00
_diffrn_reflns_theta_min 3.01
_exptl_absorpt_coefficient_mu 4.688
_exptl_absorpt_correction_T_max 0.8721
_exptl_absorpt_correction_T_min 0.4540
_exptl_absorpt_correction_type multi-scan
_exptl_absorpt_process_details 'Jacobson, R. (1998) Private communication'
_exptl_crystal_colour Colorless
_exptl_crystal_density_diffrn 1.510
_exptl_crystal_density_method 'not measured'
_exptl_crystal_description Block
_exptl_crystal_F_000 1456
_exptl_crystal_size_max 0.20
_exptl_crystal_size_mid 0.10
_exptl_crystal_size_min 0.03
_refine_diff_density_max 3.562
_refine_diff_density_min -4.143
_refine_diff_density_rms 0.236
_refine_ls_extinction_method none
_refine_ls_goodness_of_fit_ref 1.198
_refine_ls_hydrogen_treatment constr
_refine_ls_matrix_type full
_refine_ls_number_parameters 369
_refine_ls_number_reflns 5639
_refine_ls_number_restraints 24
_refine_ls_restrained_S_all 1.196
_refine_ls_R_factor_all 0.0905
_refine_ls_R_factor_gt 0.0845
_refine_ls_shift/su_max 0.000
_refine_ls_shift/su_mean 0.000
_refine_ls_structure_factor_coef Fsqd
_refine_ls_weighting_details 'calc w=1/[\s^2^(Fo^2^)+(0.0606P)^2^+114.2284P] where P=(Fo^2^+2Fc^2^)/3'
_refine_ls_weighting_scheme calc
_refine_ls_wR_factor_gt 0.2331
_refine_ls_wR_factor_ref 0.2359
_reflns_number_gt 5022
_reflns_number_total 5639
_reflns_threshold_expression >2sigma(I)
_cod_data_source_file c2cc33184e.txt
_cod_data_source_block compound6
_cod_original_sg_symbol_H-M P21/n
_cod_database_code 7107932

loop_
_symmetry_equiv_pos_as_xyz
'x, y, z'
'-x+1/2, y+1/2, -z+1/2'
'-x, -y, -z'
'x-1/2, -y-1/2, z-1/2'

loop_
_atom_site_label
_atom_site_type_symbol
_atom_site_fract_x
_atom_site_fract_y
_atom_site_fract_z
_atom_site_U_iso_or_equiv
_atom_site_adp_type
_atom_site_occupancy
_atom_site_symmetry_multiplicity
_atom_site_calc_flag
_atom_site_refinement_flags
Au1 Au -0.13909(5) 0.16521(4) 0.32987(5) 0.0413(2) Uani 1 1 d .
Cl1 Cl -0.2769(4) 0.1598(3) 0.3837(4) 0.0556(11) Uani 1 1 d .
C1 C -0.0171(13) 0.1672(9) 0.2858(10) 0.036(3) Uani 1 1 d .
N1 N 0.0267(10) 0.0981(8) 0.2677(9) 0.036(3) Uani 1 1 d .
C2 C 0.1094(10) 0.0980(9) 0.2366(9) 0.028(3) Uani 1 1 d .
H1 H 0.1387 0.0486 0.2278 0.034 Uiso 1 1 calc R
C3 C 0.1504(10) 0.1678(8) 0.2182(9) 0.025(3) Uani 1 1 d .
C4 C 0.1078(11) 0.2387(9) 0.2352(10) 0.032(3) Uani 1 1 d .
H2 H 0.1360 0.2882 0.2252 0.038 Uiso 1 1 calc R
C5 C 0.0248(10) 0.2377(8) 0.2665(9) 0.029(3) Uani 1 1 d D
C6 C -0.0132(11) 0.0218(9) 0.2854(10) 0.033(3) Uani 1 1 d .
C7 C 0.0360(11) -0.0149(10) 0.3757(10) 0.037(3) Uani 1 1 d .
C8 C -0.0017(12) -0.0868(11) 0.3893(12) 0.043(4) Uani 1 1 d .
H3 H 0.0290 -0.1115 0.4500 0.051 Uiso 1 1 calc R
C9 C -0.0820(13) -0.1253(11) 0.3193(13) 0.047(4) Uani 1 1 d .
C10 C -0.1304(13) -0.0885(12) 0.2305(12) 0.048(4) Uani 1 1 d .
H4 H -0.1869 -0.1145 0.1820 0.058 Uiso 1 1 calc R
C11 C -0.0967(13) -0.0145(12) 0.2131(11) 0.048(4) Uani 1 1 d .
C12 C 0.1263(12) 0.0255(11) 0.4528(11) 0.044(4) Uani 1 1 d .
H5 H 0.1359 0.0015 0.5146 0.066 Uiso 1 1 calc R
H6 H 0.1109 0.0825 0.4542 0.066 Uiso 1 1 calc R
H7 H 0.1909 0.0188 0.4397 0.066 Uiso 1 1 calc R
C13 C -0.135(2) -0.1958(14) 0.326(2) 0.094(9) Uani 1 1 d .
H8 H -0.0937 -0.2421 0.3211 0.141 Uiso 1 1 calc R
H9 H -0.2042 -0.1972 0.2734 0.141 Uiso 1 1 calc R
H10 H -0.1448 -0.1969 0.3868 0.141 Uiso 1 1 calc R
C14 C -0.1451(18) 0.0259(14) 0.1187(14) 0.070(6) Uani 1 1 d .
H11 H -0.1698 0.0790 0.1277 0.105 Uiso 1 1 calc R
H12 H -0.2049 -0.0058 0.0773 0.105 Uiso 1 1 calc R
H13 H -0.0926 0.0308 0.0891 0.105 Uiso 1 1 calc R
C15 C 0.2405(11) 0.1674(8) 0.1830(10) 0.030(3) Uani 1 1 d .
C16 C 0.2184(12) 0.1704(10) 0.0851(11) 0.039(4) Uani 1 1 d .
C17 C 0.2992(13) 0.1693(10) 0.0550(13) 0.045(4) Uani 1 1 d .
H14 H 0.2845 0.1723 -0.0115 0.054 Uiso 1 1 calc R
C18 C 0.4046(14) 0.1638(11) 0.1178(14) 0.051(4) Uani 1 1 d .
H15 H 0.4604 0.1615 0.0947 0.061 Uiso 1 1 calc R
C19 C 0.4242(12) 0.1621(9) 0.2136(13) 0.042(4) Uani 1 1 d .
H16 H 0.4953 0.1593 0.2569 0.051 Uiso 1 1 calc R
C20 C 0.3453(12) 0.1644(8) 0.2505(11) 0.035(3) Uani 1 1 d .
C21 C 0.1060(14) 0.1758(15) 0.0137(13) 0.064(6) Uani 1 1 d .
H17 H 0.1064 0.1810 -0.0508 0.097 Uiso 1 1 calc R
H18 H 0.0714 0.2224 0.0283 0.097 Uiso 1 1 calc R
H19 H 0.0675 0.1274 0.0175 0.097 Uiso 1 1 calc R
C22 C 0.3670(13) 0.1629(11) 0.3543(12) 0.048(4) Uani 1 1 d .
H20 H 0.4433 0.1630 0.3898 0.071 Uiso 1 1 calc R
H21 H 0.3363 0.1146 0.3700 0.071 Uiso 1 1 calc R
H22 H 0.3358 0.2101 0.3717 0.071 Uiso 1 1 calc R
C23 C -0.0165(10) 0.3171(9) 0.2814(12) 0.040(4) Uani 1 1 d D
C24 C 0.0221(12) 0.3518(11) 0.3709(13) 0.055(5) Uani 1 1 d D
C25 C -0.0186(14) 0.4247(12) 0.3808(16) 0.066(6) Uani 1 1 d D
H23 H 0.0064 0.4497 0.4416 0.079 Uiso 1 1 calc R
C26 C -0.0933(14) 0.4624(11) 0.3065(18) 0.070(6) Uani 1 1 d D
H24 H -0.1197 0.5129 0.3159 0.084 Uiso 1 1 calc R
C27 C -0.1305(13) 0.4276(12) 0.2184(17) 0.065(6) Uani 1 1 d D
H25 H -0.1822 0.4545 0.1668 0.078 Uiso 1 1 calc R
C28 C -0.0942(12) 0.3542(11) 0.2032(13) 0.050(4) Uani 1 1 d DU
C29 C 0.1066(15) 0.3072(15) 0.4522(14) 0.084(8) Uani 1 1 d D
H26 H 0.0821 0.2530 0.4568 0.126 Uiso 1 1 calc R
H27 H 0.1201 0.3355 0.5124 0.126 Uiso 1 1 calc R
H28 H 0.1718 0.3047 0.4393 0.126 Uiso 1 1 calc R
C30 C -0.1360(14) 0.3170(12) 0.1060(14) 0.066(5) Uani 1 1 d DU
H29 H -0.1468 0.3584 0.0575 0.100 Uiso 1 1 calc R
H30 H -0.2032 0.2906 0.0961 0.100 Uiso 1 1 calc R
H31 H -0.0853 0.2777 0.1009 0.100 Uiso 1 1 calc R
C31 C 0.1893(16) 0.4238(12) 0.1648(15) 0.062(5) Uani 1 1 d .
C32 C 0.2823(15) 0.3833(10) 0.1853(16) 0.050(5) Uani 1 1 d .
H32 H 0.2999 0.3621 0.1347 0.060 Uiso 1 1 calc R
C33 C 0.3456(16) 0.3736(11) 0.272(2) 0.069(7) Uani 1 1 d .
H33 H 0.4082 0.3438 0.2828 0.082 Uiso 1 1 calc R
C34 C 0.3273(15) 0.4057(12) 0.3534(16) 0.060(5) Uani 1 1 d .
H34 H 0.3761 0.3985 0.4168 0.072 Uiso 1 1 calc R
C35 C 0.2366(16) 0.4463(12) 0.3334(15) 0.060(5) Uani 1 1 d .
H35 H 0.2207 0.4683 0.3845 0.073 Uiso 1 1 calc R
C36 C 0.1653(13) 0.4570(9) 0.2403(14) 0.046(4) Uani 1 1 d .
H36 H 0.1019 0.4861 0.2278 0.055 Uiso 1 1 calc R
C37 C 0.115(2) 0.4300(16) 0.0673(17) 0.089(8) Uani 1 1 d .
H37 H 0.1400 0.4693 0.0327 0.134 Uiso 1 1 calc R
H38 H 0.0460 0.4469 0.0673 0.134 Uiso 1 1 calc R
H39 H 0.1074 0.3779 0.0359 0.134 Uiso 1 1 calc R

loop_
_atom_site_aniso_label
_atom_site_aniso_U_11
_atom_site_aniso_U_22
_atom_site_aniso_U_33
_atom_site_aniso_U_23
_atom_site_aniso_U_13
_atom_site_aniso_U_12
Au1 0.0424(4) 0.0428(4) 0.0421(4) 0.0031(3) 0.0196(3) 0.0040(3)
Cl1 0.047(2) 0.066(3) 0.065(3) -0.005(2) 0.033(2) 0.006(2)
C1 0.045(9) 0.036(8) 0.028(7) 0.002(6) 0.013(7) 0.002(7)
N1 0.037(7) 0.040(7) 0.029(6) 0.004(5) 0.011(5) 0.004(6)
C2 0.022(7) 0.034(8) 0.028(7) -0.003(6) 0.008(6) 0.000(6)
C3 0.020(6) 0.026(7) 0.029(7) 0.000(5) 0.008(5) 0.003(5)
C4 0.029(7) 0.030(7) 0.035(8) -0.002(6) 0.010(6) -0.001(6)
C5 0.026(7) 0.036(8) 0.023(7) -0.004(6) 0.008(6) 0.004(6)
C6 0.030(7) 0.036(8) 0.036(8) -0.004(6) 0.017(6) 0.006(6)
C7 0.028(7) 0.052(10) 0.034(8) -0.001(7) 0.017(6) 0.009(7)
C8 0.029(8) 0.065(11) 0.041(9) 0.010(8) 0.021(7) 0.007(7)
C9 0.033(8) 0.057(11) 0.065(11) 0.001(9) 0.033(8) 0.003(8)
C10 0.038(9) 0.069(12) 0.040(9) -0.001(8) 0.016(8) -0.002(8)
C11 0.035(8) 0.072(12) 0.034(8) -0.005(8) 0.008(7) 0.004(8)
C12 0.031(8) 0.058(11) 0.040(9) 0.002(8) 0.010(7) 0.012(7)
C13 0.12(2) 0.069(14) 0.13(2) -0.071(16) 0.090(19) -0.049(15)
C14 0.074(14) 0.074(14) 0.046(11) 0.006(10) 0.003(10) -0.018(11)
C15 0.027(7) 0.021(6) 0.039(8) -0.007(6) 0.011(6) -0.002(5)
C16 0.031(8) 0.044(9) 0.040(8) -0.005(7) 0.011(7) -0.006(7)
C17 0.045(9) 0.046(10) 0.045(9) -0.010(8) 0.017(8) -0.002(7)
C18 0.044(10) 0.062(11) 0.063(11) -0.007(9) 0.038(9) -0.010(8)
C19 0.029(8) 0.036(8) 0.058(10) 0.002(7) 0.011(7) -0.003(6)
C20 0.031(8) 0.022(7) 0.048(9) 0.004(6) 0.010(7) -0.002(6)
C21 0.032(9) 0.115(18) 0.039(10) -0.001(10) 0.004(8) 0.004(10)
C22 0.040(9) 0.056(11) 0.041(9) 0.001(8) 0.007(8) 0.010(8)
C23 0.033(8) 0.043(9) 0.050(9) -0.007(7) 0.023(7) -0.004(7)
C24 0.050(10) 0.073(13) 0.051(10) -0.013(9) 0.029(9) -0.005(9)
C25 0.054(12) 0.082(15) 0.074(14) -0.030(12) 0.038(11) 0.000(11)
C26 0.042(10) 0.058(12) 0.119(19) -0.015(12) 0.042(12) 0.025(9)
C27 0.030(9) 0.078(14) 0.090(16) -0.004(12) 0.026(10) 0.011(9)
C28 0.040(7) 0.056(7) 0.055(7) -0.001(6) 0.018(6) 0.001(6)
C29 0.073(15) 0.14(2) 0.042(11) -0.012(13) 0.031(11) 0.023(15)
C30 0.056(8) 0.065(8) 0.063(8) -0.001(7) 0.004(6) 0.002(7)
C31 0.064(13) 0.049(11) 0.066(13) -0.002(9) 0.017(10) -0.035(10)
C32 0.048(11) 0.031(9) 0.086(14) -0.009(9) 0.043(11) -0.007(8)
C33 0.047(11) 0.033(10) 0.13(2) 0.011(12) 0.040(14) -0.001(8)
C34 0.046(11) 0.058(12) 0.071(13) 0.021(10) 0.017(10) 0.000(9)
C35 0.061(13) 0.057(12) 0.068(13) -0.013(10) 0.030(11) -0.022(10)
C36 0.033(8) 0.025(8) 0.082(13) -0.001(8) 0.026(9) -0.005(6)
C37 0.10(2) 0.089(18) 0.069(15) -0.011(13) 0.024(14) -0.024(15)

loop_
_atom_type_symbol
_atom_type_description
_atom_type_scat_dispersion_real
_atom_type_scat_dispersion_imag
_atom_type_scat_source
C C 0.0033 0.0016 'International Tables Vol C Tables 4.2.6.8 and 6.1.1.4'
H H 0.0000 0.0000 'International Tables Vol C Tables 4.2.6.8 and 6.1.1.4'
N N 0.0061 0.0033 'International Tables Vol C Tables 4.2.6.8 and 6.1.1.4'
Cl Cl 0.1484 0.1585 'International Tables Vol C Tables 4.2.6.8 and 6.1.1.4'
Au Au -2.0133 8.8022 'International Tables Vol C Tables 4.2.6.8 and 6.1.1.4'

loop_
_geom_angle_atom_site_label_1
_geom_angle_atom_site_label_2
_geom_angle_atom_site_label_3
_geom_angle
C1 Au1 Cl1 178.3(4)
N1 C1 C5 115.4(13)
N1 C1 Au1 121.8(11)
C5 C1 Au1 122.7(11)
C2 N1 C1 122.9(13)
C2 N1 C6 118.2(12)
C1 N1 C6 118.9(12)
C3 C2 N1 121.2(13)
C3 C2 H1 119.4
N1 C2 H1 119.4
C2 C3 C4 117.6(12)
C2 C3 C15 121.0(12)
C4 C3 C15 121.3(12)
C5 C4 C3 120.4(13)
C5 C4 H2 119.8
C3 C4 H2 119.8
C4 C5 C1 122.5(13)
C4 C5 C23 116.4(9)
C1 C5 C23 121.1(9)
C11 C6 C7 121.5(15)
C11 C6 N1 119.6(14)
C7 C6 N1 118.8(13)
C8 C7 C6 117.4(14)
C8 C7 C12 122.0(14)
C6 C7 C12 120.5(15)
C7 C8 C9 122.9(16)
C7 C8 H3 118.6
C9 C8 H3 118.6
C8 C9 C10 119.3(17)
C8 C9 C13 129(2)
C10 C9 C13 111(2)
C11 C10 C9 120.4(17)
C11 C10 H4 119.8
C9 C10 H4 119.8
C10 C11 C6 118.5(16)
C10 C11 C14 121.8(16)
C6 C11 C14 119.7(17)
C7 C12 H5 109.5
C7 C12 H6 109.5
H5 C12 H6 109.5
C7 C12 H7 109.5
H5 C12 H7 109.5
H6 C12 H7 109.5
C9 C13 H8 109.5
C9 C13 H9 109.5
H8 C13 H9 109.5
C9 C13 H10 109.5
H8 C13 H10 109.5
H9 C13 H10 109.5
C11 C14 H11 109.5
C11 C14 H12 109.5
H11 C14 H12 109.5
C11 C14 H13 109.5
H11 C14 H13 109.5
H12 C14 H13 109.5
C16 C15 C20 121.8(14)
C16 C15 C3 119.2(12)
C20 C15 C3 119.1(13)
C17 C16 C15 118.4(15)
C17 C16 C21 120.3(16)
C15 C16 C21 121.2(14)
C16 C17 C18 122.7(16)
C16 C17 H14 118.6
C18 C17 H14 118.6
C19 C18 C17 117.6(15)
C19 C18 H15 121.2
C17 C18 H15 121.2
C18 C19 C20 123.2(15)
C18 C19 H16 118.4
C20 C19 H16 118.4
C19 C20 C15 116.2(15)
C19 C20 C22 122.9(14)
C15 C20 C22 120.9(14)
C16 C21 H17 109.5
C16 C21 H18 109.5
H17 C21 H18 109.5
C16 C21 H19 109.5
H17 C21 H19 109.5
H18 C21 H19 109.5
C20 C22 H20 109.5
C20 C22 H21 109.5
H20 C22 H21 109.5
C20 C22 H22 109.5
H20 C22 H22 109.5
H21 C22 H22 109.5
C24 C23 C28 121.9(16)
C24 C23 C5 119.6(16)
C28 C23 C5 118.5(15)
C25 C24 C23 117.2(19)
C25 C24 C29 124.3(19)
C23 C24 C29 118.5(18)
C26 C25 C24 122(2)
C26 C25 H23 118.8
C24 C25 H23 118.8
C25 C26 C27 119.9(17)
C25 C26 H24 120.1
C27 C26 H24 120.1
C26 C27 C28 121.2(19)
C26 C27 H25 119.4
C28 C27 H25 119.4
C27 C28 C23 117.5(18)
C27 C28 C30 120.3(18)
C23 C28 C30 122.1(17)
C24 C29 H26 109.5
C24 C29 H27 109.5
H26 C29 H27 109.5
C24 C29 H28 109.5
H26 C29 H28 109.5
H27 C29 H28 109.5
C28 C30 H29 109.5
C28 C30 H30 109.5
H29 C30 H30 109.5
C28 C30 H31 109.5
H29 C30 H31 109.5
H30 C30 H31 109.5
C32 C31 C36 119.2(19)
C32 C31 C37 121(2)
C36 C31 C37 120(2)
C33 C32 C31 121(2)
C33 C32 H32 119.6
C31 C32 H32 119.6
C32 C33 C34 123.7(19)
C32 C33 H33 118.2
C34 C33 H33 118.2
C35 C34 C33 116(2)
C35 C34 H34 122.2
C33 C34 H34 122.2
C34 C35 C36 122(2)
C34 C35 H35 118.9
C36 C35 H35 118.9
C35 C36 C31 118.6(17)
C35 C36 H36 120.7
C31 C36 H36 120.7
C31 C37 H37 109.5
C31 C37 H38 109.5
H37 C37 H38 109.5
C31 C37 H39 109.5
H37 C37 H39 109.5
H38 C37 H39 109.5

loop_
_geom_bond_atom_site_label_1
_geom_bond_atom_site_label_2
_geom_bond_distance
Au1 C1 2.011(16)
Au1 Cl1 2.314(4)
C1 N1 1.377(19)
C1 C5 1.39(2)
N1 C2 1.375(18)
N1 C6 1.454(19)
C2 C3 1.369(19)
C2 H1 0.9500
C3 C4 1.389(19)
C3 C15 1.511(19)
C4 C5 1.381(18)
C4 H2 0.9500
C5 C23 1.49(2)
C6 C11 1.39(2)
C6 C7 1.42(2)
C7 C8 1.36(2)
C7 C12 1.51(2)
C8 C9 1.37(2)
C8 H3 0.9500
C9 C10 1.40(2)
C9 C13 1.41(3)
C10 C11 1.38(3)
C10 H4 0.9500
C11 C14 1.49(2)
C12 H5 0.9800
C12 H6 0.9800
C12 H7 0.9800
C13 H8 0.9800
C13 H9 0.9800
C13 H10 0.9800
C14 H11 0.9800
C14 H12 0.9800
C14 H13 0.9800
C15 C16 1.40(2)
C15 C20 1.42(2)
C16 C17 1.34(2)
C16 C21 1.52(2)
C17 C18 1.40(2)
C17 H14 0.9500
C18 C19 1.37(2)
C18 H15 0.9500
C19 C20 1.39(2)
C19 H16 0.9500
C20 C22 1.48(2)
C21 H17 0.9800
C21 H18 0.9800
C21 H19 0.9800
C22 H20 0.9800
C22 H21 0.9800
C22 H22 0.9800
C23 C24 1.38(2)
C23 C28 1.41(2)
C24 C25 1.37(3)
C24 C29 1.53(3)
C25 C26 1.36(3)
C25 H23 0.9500
C26 C27 1.37(3)
C26 H24 0.9500
C27 C28 1.38(3)
C27 H25 0.9500
C28 C30 1.50(3)
C29 H26 0.9800
C29 H27 0.9800
C29 H28 0.9800
C30 H29 0.9800
C30 H30 0.9800
C30 H31 0.9800
C31 C32 1.37(3)
C31 C36 1.41(3)
C31 C37 1.45(3)
C32 C33 1.28(3)
C32 H32 0.9500
C33 C34 1.45(3)
C33 H33 0.9500
C34 C35 1.35(3)
C34 H34 0.9500
C35 C36 1.39(3)
C35 H35 0.9500
C36 H36 0.9500
C37 H37 0.9800
C37 H38 0.9800
C37 H39 0.9800

loop_
_geom_torsion_atom_site_label_1
_geom_torsion_atom_site_label_2
_geom_torsion_atom_site_label_3
_geom_torsion_atom_site_label_4
_geom_torsion
C5 C1 N1 C2 3(2)
Au1 C1 N1 C2 179.3(10)
C5 C1 N1 C6 -179.6(13)
Au1 C1 N1 C6 -3.0(18)
C1 N1 C2 C3 -3(2)
C6 N1 C2 C3 179.7(13)
N1 C2 C3 C4 2(2)
N1 C2 C3 C15 -179.3(12)
C2 C3 C4 C5 -2(2)
C15 C3 C4 C5 179.4(13)
C3 C4 C5 C1 3(2)
C3 C4 C5 C23 -179.1(13)
N1 C1 C5 C4 -3(2)
Au1 C1 C5 C4 -179.2(11)
N1 C1 C5 C23 179.0(13)
Au1 C1 C5 C23 2.5(19)
C2 N1 C6 C11 -92.8(16)
C1 N1 C6 C11 89.5(17)
C2 N1 C6 C7 85.7(16)
C1 N1 C6 C7 -92.0(16)
C11 C6 C7 C8 0(2)
N1 C6 C7 C8 -178.7(13)
C11 C6 C7 C12 180.0(14)
N1 C6 C7 C12 1.5(19)
C6 C7 C8 C9 2(2)
C12 C7 C8 C9 -178.4(14)
C7 C8 C9 C10 -2(2)
C7 C8 C9 C13 -173.5(18)
C8 C9 C10 C11 1(2)
C13 C9 C10 C11 173.7(17)
C9 C10 C11 C6 1(2)
C9 C10 C11 C14 178.8(18)
C7 C6 C11 C10 -1(2)
N1 C6 C11 C10 177.5(14)
C7 C6 C11 C14 -179.2(16)
N1 C6 C11 C14 -1(2)
C2 C3 C15 C16 93.9(17)
C4 C3 C15 C16 -87.7(17)
C2 C3 C15 C20 -86.4(16)
C4 C3 C15 C20 91.9(16)
C20 C15 C16 C17 1(2)
C3 C15 C16 C17 -179.4(13)
C20 C15 C16 C21 -178.3(16)
C3 C15 C16 C21 1(2)
C15 C16 C17 C18 1(3)
C21 C16 C17 C18 -179.6(18)
C16 C17 C18 C19 -2(3)
C17 C18 C19 C20 1(3)
C18 C19 C20 C15 1(2)
C18 C19 C20 C22 -179.7(16)
C16 C15 C20 C19 -2(2)
C3 C15 C20 C19 178.4(12)
C16 C15 C20 C22 178.8(14)
C3 C15 C20 C22 -1(2)
C4 C5 C23 C24 -93.4(12)
C1 C5 C23 C24 84.9(13)
C4 C5 C23 C28 86.8(12)
C1 C5 C23 C28 -94.8(14)
C28 C23 C24 C25 -0.2(7)
C5 C23 C24 C25 -180.0(5)
C28 C23 C24 C29 179.9(7)
C5 C23 C24 C29 0.1(5)
C23 C24 C25 C26 -0.2(11)
C29 C24 C25 C26 179.7(8)
C24 C25 C26 C27 0.0(15)
C25 C26 C27 C28 0.6(16)
C26 C27 C28 C23 -0.9(14)
C26 C27 C28 C30 180.0(9)
C24 C23 C28 C27 0.7(10)
C5 C23 C28 C27 -179.5(7)
C24 C23 C28 C30 179.8(6)
C5 C23 C28 C30 -0.4(10)
C36 C31 C32 C33 2(3)
C37 C31 C32 C33 -175.9(19)
C31 C32 C33 C34 -2(3)
C32 C33 C34 C35 1(3)
C33 C34 C35 C36 0(3)
C34 C35 C36 C31 0(3)
C32 C31 C36 C35 -1(2)
C37 C31 C36 C35 176.7(18)
